data_2108573
loop_
_publ_author_name
'Ghanta, Sivaprasad'
'Roy, Nilanjan'
'Jana, Partha Pratim'

_publ_section_title
;
 Crystal structures of two very similar 2\\times 2\\times 2
 superstructures of \g-brass-related phases in ternary Ir--Cd--Cu system
;
_journal_coeditor_code DK5085
_journal_issue 1
_journal_name_full 'Acta Crystallographica Section B'
_journal_page_first
;
;
_journal_paper_doi 10.1107/S2052520619015488
_journal_volume 76
_journal_year 2020
_chemical_formula_sum 'Cd81.64 Cu15.796 Ir5.306'
_chemical_formula_weight 11200.8
_space_group_IT_number 216
_space_group_name_Hall 'F -4 2 3'
_space_group_name_H-M_alt 'F -4 3 m'
_symmetry_cell_setting cubic
_symmetry_Int_Tables_number 216
_symmetry_space_group_name_Hall 'F -4 2 3'
_symmetry_space_group_name_H-M 'F -4 3 m'
_cell_angle_alpha 90
_cell_angle_beta 90
_cell_angle_gamma 90
_cell_formula_units_Z 4
_cell_length_a 19.8332(14)
_cell_length_b 19.8332(14)
_cell_length_c 19.8332(14)
_cell_measurement_reflns_used 1469
_cell_measurement_temperature 293
_cell_measurement_theta_max 28.56
_cell_measurement_theta_min 3.4
_cell_volume 7801.5(10)
_computing_cell_refinement
;
CrysAlisPro, Agilent Technologies,
Version 1.171.35.21 (release 20-01-2012 CrysAlis171 .NET)
(compiled Jan 23 2012,18:06:46)
;
_computing_data_collection
;
CrysAlisPro, Agilent Technologies,
Version 1.171.35.21 (release 20-01-2012 CrysAlis171 .NET)
(compiled Jan 23 2012,18:06:46)
;
_computing_data_reduction
;
CrysAlisPro, Agilent Technologies,
Version 1.171.35.21 (release 20-01-2012 CrysAlis171 .NET)
(compiled Jan 23 2012,18:06:46)
;
_diffrn_ambient_temperature 293
_diffrn_detector_area_resol_mean 16.1367
_diffrn_measured_fraction_theta_full 0.98
_diffrn_measured_fraction_theta_max 0.95
_diffrn_measurement_device 'four-circle diffractometer'
_diffrn_measurement_device_type 'Xcalibur, Eos'
_diffrn_measurement_method '\w scans'
_diffrn_radiation_monochromator graphite
_diffrn_radiation_probe x-ray
_diffrn_radiation_source 'Enhance (Mo) X-ray Source'
_diffrn_radiation_type 'Mo K\a'
_diffrn_radiation_wavelength 0.7107
_diffrn_reflns_av_R_equivalents 0.0433
_diffrn_reflns_av_unetI/netI 0.0345
_diffrn_reflns_limit_h_max 10
_diffrn_reflns_limit_h_min -24
_diffrn_reflns_limit_k_max 23
_diffrn_reflns_limit_k_min -14
_diffrn_reflns_limit_l_max 26
_diffrn_reflns_limit_l_min -26
_diffrn_reflns_number 4025
_diffrn_reflns_theta_full 27.74
_diffrn_reflns_theta_max 28.63
_diffrn_reflns_theta_min 3.41
_exptl_absorpt_coefficient_mu 34.883
_exptl_absorpt_correction_T_max 1
_exptl_absorpt_correction_T_min 0.576
_exptl_absorpt_correction_type multi-scan
_exptl_absorpt_process_details
;
CrysAlisPro, Agilent Technologies,
Version 1.171.35.21 (release 20-01-2012 CrysAlis171 .NET)
(compiled Jan 23 2012,18:06:46)
Empirical absorption correction using spherical harmonics,
 implemented in SCALE3 ABSPACK scaling algorithm.
;
_exptl_crystal_colour 'Silvery with metallic luster'
_exptl_crystal_density_diffrn 9.5363
_exptl_crystal_description rectangle
_exptl_crystal_F_000 19141
_exptl_crystal_size_max 0.07
_exptl_crystal_size_mid 0.06
_exptl_crystal_size_min 0.04
_refine_diff_density_max 2.29
_refine_diff_density_min -1.95
_refine_ls_abs_structure_details '  278 of Friedel pairs used in the refinement'
_refine_ls_extinction_coef 79(17)
_refine_ls_extinction_method 'B-C type 1 Gaussian isotropic (Becker & Coppens, 1974)'
_refine_ls_goodness_of_fit_gt 1.09
_refine_ls_goodness_of_fit_ref 1.09
_refine_ls_number_constraints 13
_refine_ls_number_parameters 68
_refine_ls_number_reflns 811
_refine_ls_number_restraints 0
_refine_ls_R_factor_all 0.0339
_refine_ls_R_factor_gt 0.0265
_refine_ls_shift/su_max 0.0199
_refine_ls_shift/su_mean 0.0023
_refine_ls_structure_factor_coef Fsqd
_refine_ls_weighting_details w=1/(\s^2^(I)+0.0004I^2^)
_refine_ls_weighting_scheme sigma
_refine_ls_wR_factor_gt 0.0525
_refine_ls_wR_factor_ref 0.0557
_reflns_number_gt 726
_reflns_number_total 811
_reflns_threshold_expression I>3\s(I)
_cod_data_source_file dk5085sup1.cif
_cod_data_source_block S5
_cod_depositor_comments
;
 Changed the '_journal_coeditor_code' data item value
 from 'DK5085SUP1' to 'DK5085'.

 Antanas Vaitkus.
 2020-01-15
;
_cod_original_sg_symbol_Hall 'F -4;2;3'
_cod_original_formula_sum 'Ir5.306 Cd81.64 Cu15.796'
_cod_database_code 2108573
_cod_database_fobs_code 2108573

loop_
_space_group_symop_id
_space_group_symop_operation_xyz
1 x,y,z
2 -x,-y,z
3 -x,y,-z
4 x,-y,-z
5 z,x,y
6 z,-x,-y
7 -z,-x,y
8 -z,x,-y
9 y,z,x
10 -y,z,-x
11 y,-z,-x
12 -y,-z,x
13 y,x,z
14 -y,-x,z
15 y,-x,-z
16 -y,x,-z
17 x,z,y
18 -x,z,-y
19 -x,-z,y
20 x,-z,-y
21 z,y,x
22 z,-y,-x
23 -z,y,-x
24 -z,-y,x
25 x,y+1/2,z+1/2
26 -x,-y+1/2,z+1/2
27 -x,y+1/2,-z+1/2
28 x,-y+1/2,-z+1/2
29 z,x+1/2,y+1/2
30 z,-x+1/2,-y+1/2
31 -z,-x+1/2,y+1/2
32 -z,x+1/2,-y+1/2
33 y,z+1/2,x+1/2
34 -y,z+1/2,-x+1/2
35 y,-z+1/2,-x+1/2
36 -y,-z+1/2,x+1/2
37 y,x+1/2,z+1/2
38 -y,-x+1/2,z+1/2
39 y,-x+1/2,-z+1/2
40 -y,x+1/2,-z+1/2
41 x,z+1/2,y+1/2
42 -x,z+1/2,-y+1/2
43 -x,-z+1/2,y+1/2
44 x,-z+1/2,-y+1/2
45 z,y+1/2,x+1/2
46 z,-y+1/2,-x+1/2
47 -z,y+1/2,-x+1/2
48 -z,-y+1/2,x+1/2
49 x+1/2,y,z+1/2
50 -x+1/2,-y,z+1/2
51 -x+1/2,y,-z+1/2
52 x+1/2,-y,-z+1/2
53 z+1/2,x,y+1/2
54 z+1/2,-x,-y+1/2
55 -z+1/2,-x,y+1/2
56 -z+1/2,x,-y+1/2
57 y+1/2,z,x+1/2
58 -y+1/2,z,-x+1/2
59 y+1/2,-z,-x+1/2
60 -y+1/2,-z,x+1/2
61 y+1/2,x,z+1/2
62 -y+1/2,-x,z+1/2
63 y+1/2,-x,-z+1/2
64 -y+1/2,x,-z+1/2
65 x+1/2,z,y+1/2
66 -x+1/2,z,-y+1/2
67 -x+1/2,-z,y+1/2
68 x+1/2,-z,-y+1/2
69 z+1/2,y,x+1/2
70 z+1/2,-y,-x+1/2
71 -z+1/2,y,-x+1/2
72 -z+1/2,-y,x+1/2
73 x+1/2,y+1/2,z
74 -x+1/2,-y+1/2,z
75 -x+1/2,y+1/2,-z
76 x+1/2,-y+1/2,-z
77 z+1/2,x+1/2,y
78 z+1/2,-x+1/2,-y
79 -z+1/2,-x+1/2,y
80 -z+1/2,x+1/2,-y
81 y+1/2,z+1/2,x
82 -y+1/2,z+1/2,-x
83 y+1/2,-z+1/2,-x
84 -y+1/2,-z+1/2,x
85 y+1/2,x+1/2,z
86 -y+1/2,-x+1/2,z
87 y+1/2,-x+1/2,-z
88 -y+1/2,x+1/2,-z
89 x+1/2,z+1/2,y
90 -x+1/2,z+1/2,-y
91 -x+1/2,-z+1/2,y
92 x+1/2,-z+1/2,-y
93 z+1/2,y+1/2,x
94 z+1/2,-y+1/2,-x
95 -z+1/2,y+1/2,-x
96 -z+1/2,-y+1/2,x

loop_
_atom_site_label
_atom_site_type_symbol
_atom_site_fract_x
_atom_site_fract_y
_atom_site_fract_z
_atom_site_adp_type
_atom_site_U_iso_or_equiv
_atom_site_site_symmetry_multiplicity
_atom_site_occupancy
_atom_site_calc_flag
Cu11 Cu 0.04728(11) 0.04728(11) 0.04728(11) Uani 0.0105(4) 16 1 d
Cd12 Cd 0.92001(8) 0.92001(8) 0.92001(8) Uani 0.0116(5) 16 0.49(2) d
Cu12 Cu 0.92001(8) 0.92001(8) 0.92001(8) Uani 0.0116(5) 16 0.51(2) d
Cu13 Cu 0.16021(15) 0 0 Uani 0.0131(7) 24 1 d
Cd14 Cd 0.14751(5) 0.14751(5) 0.03072(8) Uani 0.0192(3) 48 1 d
Cu20 Cu 0.25 0.25 0.25 Uani 0.038(3) 4 0.74(3) d
Cd21 Cd 0.17554(13) 0.17554(13) 0.17554(13) Uani 0.0363(9) 16 0.64(3) d
Cu21 Cu 0.17554(13) 0.17554(13) 0.17554(13) Uani 0.0363(9) 16 0.36(3) d
Cd22 Cd 0.29871(5) 0.29871(5) 0.40966(9) Uani 0.0234(4) 48 1 d
Cd23 Cd 0.44348(5) 0.44348(5) 0.26802(7) Uani 0.0157(3) 48 1 d
Cd31 Cd 0.39462(11) 0 0 Uani 0.0117(5) 24 0.739(19) d
Cu31 Cu 0.39462(11) 0 0 Uani 0.0117(5) 24 0.261(19) d
Ir32 Ir 0.40027(3) 0.40027(3) 0.40027(3) Uani 0.00608(13) 16 1 d
Cd33 Cd 0.35658(5) 0.35658(5) 0.53258(7) Uani 0.0157(3) 48 1 d
Cd41 Cd 0.80286(7) 0.80286(7) 0.80286(7) Uani 0.0142(3) 16 1 d
Ir42 Ir 0.66557(5) 0.66557(5) 0.66557(5) Uani 0.0112(4) 16 0.326(12) d
Cd42 Cd 0.66557(5) 0.66557(5) 0.66557(5) Uani 0.0112(4) 16 0.674(12) d
Cd43 Cd -0.25 -0.25 -0.43568(11) Uani 0.0179(4) 24 1 d
Cd44 Cd 0.40630(5) 0.40630(5) 0.77658(7) Uani 0.0173(3) 48 1 d

loop_
_atom_site_aniso_label
_atom_site_aniso_type_symbol
_atom_site_aniso_U_11
_atom_site_aniso_U_22
_atom_site_aniso_U_33
_atom_site_aniso_U_12
_atom_site_aniso_U_13
_atom_site_aniso_U_23
Cu11 Cu 0.0105(7) 0.0105(7) 0.0105(7) 0.0032(9) 0.0032(9) 0.0032(9)
Cd12 Cd 0.0116(9) 0.0116(9) 0.0116(9) 0.0009(7) 0.0009(7) 0.0009(7)
Cu12 Cu 0.0116(9) 0.0116(9) 0.0116(9) 0.0009(7) 0.0009(7) 0.0009(7)
Cu13 Cu 0.0085(14) 0.0154(9) 0.0154(9) 0 0 -0.0030(15)
Cd14 Cd 0.0185(5) 0.0185(5) 0.0206(8) 0.0058(6) -0.0013(5) -0.0013(5)
Cu20 Cu 0.038(5) 0.038(5) 0.038(5) 0 0 0
Cd21 Cd 0.0363(15) 0.0363(15) 0.0363(15) 0.0204(13) 0.0204(13) 0.0204(13)
Cu21 Cu 0.0363(15) 0.0363(15) 0.0363(15) 0.0204(13) 0.0204(13) 0.0204(13)
Cd22 Cd 0.0188(5) 0.0188(5) 0.0327(9) -0.0083(6) -0.0038(5) -0.0038(5)
Cd23 Cd 0.0177(5) 0.0177(5) 0.0116(7) 0.0005(6) 0.0031(4) 0.0031(4)
Cd31 Cd 0.0162(12) 0.0094(8) 0.0094(8) 0 0 -0.0037(9)
Cu31 Cu 0.0162(12) 0.0094(8) 0.0094(8) 0 0 -0.0037(9)
Ir32 Ir 0.0061(2) 0.0061(2) 0.0061(2) -0.0003(3) -0.0003(3) -0.0003(3)
Cd33 Cd 0.0177(4) 0.0177(4) 0.0117(7) 0.0014(6) 0.0001(4) 0.0001(4)
Cd41 Cd 0.0142(5) 0.0142(5) 0.0142(5) 0.0008(6) 0.0008(6) 0.0008(6)
Ir42 Ir 0.0112(6) 0.0112(6) 0.0112(6) -0.0012(4) -0.0012(4) -0.0012(4)
Cd42 Cd 0.0112(6) 0.0112(6) 0.0112(6) -0.0012(4) -0.0012(4) -0.0012(4)
Cd43 Cd 0.0170(6) 0.0170(6) 0.0198(10) -0.0036(9) 0 0
Cd44 Cd 0.0166(5) 0.0166(5) 0.0187(7) -0.0024(6) -0.0029(4) -0.0029(4)

loop_
_atom_type_symbol
_atom_type_scat_dispersion_real
_atom_type_scat_dispersion_imag
_atom_type_scat_source
Cd -0.8075 1.2024 'International Tables Vol C tables 4.2.6.8 and 6.1.1.1'
Cu 0.3201 1.2651 'International Tables Vol C tables 4.2.6.8 and 6.1.1.1'
Ir -1.4442 7.9887 'International Tables Vol C tables 4.2.6.8 and 6.1.1.1'

loop_
_geom_angle_atom_site_label_1
_geom_angle_atom_site_label_2
_geom_angle_atom_site_label_3
_geom_angle_site_symmetry_1
_geom_angle_site_symmetry_3
_geom_angle
Cu11 Cu11 Cu11 2_555 3_555 60.00(8)
Cu11 Cu11 Cu11 2_555 4_555 60.00(8)
Cu11 Cu11 Cd12 2_555 2_664 109.97(9)
Cu11 Cu11 Cd12 2_555 3_646 60.41(7)
Cu11 Cu11 Cd12 2_555 4_466 60.41(7)
Cu11 Cu11 Cu12 2_555 2_664 109.97(9)
Cu11 Cu11 Cu12 2_555 3_646 60.41(7)
Cu11 Cu11 Cu12 2_555 4_466 60.41(7)
Cu11 Cu11 Cu13 2_555 . 110.71(9)
Cu11 Cu11 Cu13 2_555 5_555 110.71(9)
Cu11 Cu11 Cu13 2_555 9_555 59.37(7)
Cu11 Cu11 Cd14 2_555 . 173.33(11)
Cu11 Cu11 Cd14 2_555 5_555 114.49(9)
Cu11 Cu11 Cd14 2_555 9_555 114.49(9)
Cu11 Cu11 Cu11 3_555 4_555 60.00(8)
Cu11 Cu11 Cd12 3_555 2_664 60.41(7)
Cu11 Cu11 Cd12 3_555 3_646 109.97(9)
Cu11 Cu11 Cd12 3_555 4_466 60.41(7)
Cu11 Cu11 Cu12 3_555 2_664 60.41(7)
Cu11 Cu11 Cu12 3_555 3_646 109.97(9)
Cu11 Cu11 Cu12 3_555 4_466 60.41(7)
Cu11 Cu11 Cu13 3_555 . 110.71(9)
Cu11 Cu11 Cu13 3_555 5_555 59.37(7)
Cu11 Cu11 Cu13 3_555 9_555 110.71(9)
Cu11 Cu11 Cd14 3_555 . 114.49(9)
Cu11 Cu11 Cd14 3_555 5_555 114.49(9)
Cu11 Cu11 Cd14 3_555 9_555 173.33(11)
Cu11 Cu11 Cd12 4_555 2_664 60.41(7)
Cu11 Cu11 Cd12 4_555 3_646 60.41(7)
Cu11 Cu11 Cd12 4_555 4_466 109.97(9)
Cu11 Cu11 Cu12 4_555 2_664 60.41(7)
Cu11 Cu11 Cu12 4_555 3_646 60.41(7)
Cu11 Cu11 Cu12 4_555 4_466 109.97(9)
Cu11 Cu11 Cu13 4_555 . 59.37(7)
Cu11 Cu11 Cu13 4_555 5_555 110.71(9)
Cu11 Cu11 Cu13 4_555 9_555 110.71(9)
Cu11 Cu11 Cd14 4_555 . 114.49(9)
Cu11 Cu11 Cd14 4_555 5_555 173.33(11)
Cu11 Cu11 Cd14 4_555 9_555 114.49(9)
Cd12 Cu11 Cd12 2_664 3_646 113.31(9)
Cd12 Cu11 Cd12 2_664 4_466 113.31(9)
Cd12 Cu11 Cu12 2_664 2_664 0
Cd12 Cu11 Cu12 2_664 3_646 113.31(9)
Cd12 Cu11 Cu12 2_664 4_466 113.31(9)
Cd12 Cu11 Cu13 2_664 . 62.65(6)
Cd12 Cu11 Cu13 2_664 5_555 62.65(6)
Cd12 Cu11 Cu13 2_664 9_555 169.34(10)
Cd12 Cu11 Cd14 2_664 . 63.36(7)
Cd12 Cu11 Cd14 2_664 5_555 121.23(9)
Cd12 Cu11 Cd14 2_664 9_555 121.23(9)
Cd12 Cu11 Cd12 3_646 4_466 113.31(9)
Cd12 Cu11 Cu12 3_646 2_664 113.31(9)
Cd12 Cu11 Cu12 3_646 3_646 0
Cd12 Cu11 Cu12 3_646 4_466 113.31(9)
Cd12 Cu11 Cu13 3_646 . 62.65(6)
Cd12 Cu11 Cu13 3_646 5_555 169.34(10)
Cd12 Cu11 Cu13 3_646 9_555 62.65(6)
Cd12 Cu11 Cd14 3_646 . 121.23(9)
Cd12 Cu11 Cd14 3_646 5_555 121.23(9)
Cd12 Cu11 Cd14 3_646 9_555 63.36(7)
Cd12 Cu11 Cu12 4_466 2_664 113.31(9)
Cd12 Cu11 Cu12 4_466 3_646 113.31(9)
Cd12 Cu11 Cu12 4_466 4_466 0
Cd12 Cu11 Cu13 4_466 . 169.34(10)
Cd12 Cu11 Cu13 4_466 5_555 62.65(6)
Cd12 Cu11 Cu13 4_466 9_555 62.65(6)
Cd12 Cu11 Cd14 4_466 . 121.23(9)
Cd12 Cu11 Cd14 4_466 5_555 63.36(7)
Cd12 Cu11 Cd14 4_466 9_555 121.23(9)
Cu12 Cu11 Cu12 2_664 3_646 113.31(9)
Cu12 Cu11 Cu12 2_664 4_466 113.31(9)
Cu12 Cu11 Cu13 2_664 . 62.65(6)
Cu12 Cu11 Cu13 2_664 5_555 62.65(6)
Cu12 Cu11 Cu13 2_664 9_555 169.34(10)
Cu12 Cu11 Cd14 2_664 . 63.36(7)
Cu12 Cu11 Cd14 2_664 5_555 121.23(9)
Cu12 Cu11 Cd14 2_664 9_555 121.23(9)
Cu12 Cu11 Cu12 3_646 4_466 113.31(9)
Cu12 Cu11 Cu13 3_646 . 62.65(6)
Cu12 Cu11 Cu13 3_646 5_555 169.34(10)
Cu12 Cu11 Cu13 3_646 9_555 62.65(6)
Cu12 Cu11 Cd14 3_646 . 121.23(9)
Cu12 Cu11 Cd14 3_646 5_555 121.23(9)
Cu12 Cu11 Cd14 3_646 9_555 63.36(7)
Cu12 Cu11 Cu13 4_466 . 169.34(10)
Cu12 Cu11 Cu13 4_466 5_555 62.65(6)
Cu12 Cu11 Cu13 4_466 9_555 62.65(6)
Cu12 Cu11 Cd14 4_466 . 121.23(9)
Cu12 Cu11 Cd14 4_466 5_555 63.36(7)
Cu12 Cu11 Cd14 4_466 9_555 121.23(9)
Cu13 Cu11 Cu13 . 5_555 119.35(8)
Cu13 Cu11 Cu13 . 9_555 119.35(8)
Cu13 Cu11 Cd14 . . 66.85(6)
Cu13 Cu11 Cd14 . 5_555 127.30(9)
Cu13 Cu11 Cd14 . 9_555 66.85(6)
Cu13 Cu11 Cu13 5_555 9_555 119.35(8)
Cu13 Cu11 Cd14 5_555 . 66.85(6)
Cu13 Cu11 Cd14 5_555 5_555 66.85(6)
Cu13 Cu11 Cd14 5_555 9_555 127.30(9)
Cu13 Cu11 Cd14 9_555 . 127.30(9)
Cu13 Cu11 Cd14 9_555 5_555 66.85(6)
Cu13 Cu11 Cd14 9_555 9_555 66.85(6)
Cd14 Cu11 Cd14 . 5_555 70.72(6)
Cd14 Cu11 Cd14 . 9_555 70.72(6)
Cd14 Cu11 Cd14 5_555 9_555 70.72(6)
Cu11 Cd12 Cu11 2_666 3_666 59.18(7)
Cu11 Cd12 Cu11 2_666 4_666 59.18(7)
Cu11 Cd12 Cu12 2_666 . 0
Cu11 Cd12 Cu13 2_666 2_666 57.20(7)
Cu11 Cd12 Cu13 2_666 6_666 57.20(7)
Cu11 Cd12 Cu13 2_666 10_666 105.37(9)
Cu11 Cd12 Cd14 2_666 2_666 60.76(6)
Cu11 Cd12 Cd14 2_666 6_666 111.27(7)
Cu11 Cd12 Cd14 2_666 10_666 111.27(7)
Cu11 Cd12 Cd44 2_666 73_555 167.73(8)
Cu11 Cd12 Cd44 2_666 29_555 110.57(7)
Cu11 Cd12 Cd44 2_666 57_555 110.57(7)
Cu11 Cd12 Cu11 3_666 4_666 59.18(7)
Cu11 Cd12 Cu12 3_666 . 0
Cu11 Cd12 Cu13 3_666 2_666 57.20(7)
Cu11 Cd12 Cu13 3_666 6_666 105.37(9)
Cu11 Cd12 Cu13 3_666 10_666 57.20(7)
Cu11 Cd12 Cd14 3_666 2_666 111.27(7)
Cu11 Cd12 Cd14 3_666 6_666 111.27(7)
Cu11 Cd12 Cd14 3_666 10_666 60.76(6)
Cu11 Cd12 Cd44 3_666 73_555 110.57(7)
Cu11 Cd12 Cd44 3_666 29_555 110.57(7)
Cu11 Cd12 Cd44 3_666 57_555 167.73(8)
Cu11 Cd12 Cu12 4_666 . 0
Cu11 Cd12 Cu13 4_666 2_666 105.37(9)
Cu11 Cd12 Cu13 4_666 6_666 57.20(7)
Cu11 Cd12 Cu13 4_666 10_666 57.20(7)
Cu11 Cd12 Cd14 4_666 2_666 111.27(7)
Cu11 Cd12 Cd14 4_666 6_666 60.76(6)
Cu11 Cd12 Cd14 4_666 10_666 111.27(7)
Cu11 Cd12 Cd44 4_666 73_555 110.57(7)
Cu11 Cd12 Cd44 4_666 29_555 167.73(8)
Cu11 Cd12 Cd44 4_666 57_555 110.57(7)
Cu12 Cd12 Cu13 . 2_666 0
Cu12 Cd12 Cu13 . 6_666 0
Cu12 Cd12 Cu13 . 10_666 0
Cu12 Cd12 Cd14 . 2_666 0
Cu12 Cd12 Cd14 . 6_666 0
Cu12 Cd12 Cd14 . 10_666 0
Cu12 Cd12 Cd44 . 73_555 0
Cu12 Cd12 Cd44 . 29_555 0
Cu12 Cd12 Cd44 . 57_555 0
Cu13 Cd12 Cu13 2_666 6_666 109.55(6)
Cu13 Cd12 Cu13 2_666 10_666 109.55(6)
Cu13 Cd12 Cd14 2_666 2_666 64.05(4)
Cu13 Cd12 Cd14 2_666 6_666 166.13(8)
Cu13 Cd12 Cd14 2_666 10_666 64.05(4)
Cu13 Cd12 Cd44 2_666 73_555 124.85(7)
Cu13 Cd12 Cd44 2_666 29_555 62.36(6)
Cu13 Cd12 Cd44 2_666 57_555 124.85(7)
Cu13 Cd12 Cu13 6_666 10_666 109.55(6)
Cu13 Cd12 Cd14 6_666 2_666 64.05(4)
Cu13 Cd12 Cd14 6_666 6_666 64.05(4)
Cu13 Cd12 Cd14 6_666 10_666 166.13(8)
Cu13 Cd12 Cd44 6_666 73_555 124.85(7)
Cu13 Cd12 Cd44 6_666 29_555 124.85(7)
Cu13 Cd12 Cd44 6_666 57_555 62.36(6)
Cu13 Cd12 Cd14 10_666 2_666 166.13(8)
Cu13 Cd12 Cd14 10_666 6_666 64.05(4)
Cu13 Cd12 Cd14 10_666 10_666 64.05(4)
Cu13 Cd12 Cd44 10_666 73_555 62.36(6)
Cu13 Cd12 Cd44 10_666 29_555 124.85(7)
Cu13 Cd12 Cd44 10_666 57_555 124.85(7)
Cd14 Cd12 Cd14 2_666 6_666 119.09(6)
Cd14 Cd12 Cd14 2_666 10_666 119.09(6)
Cd14 Cd12 Cd44 2_666 73_555 131.52(7)
Cd14 Cd12 Cd44 2_666 29_555 64.55(5)
Cd14 Cd12 Cd44 2_666 57_555 64.55(5)
Cd14 Cd12 Cd14 6_666 10_666 119.09(6)
Cd14 Cd12 Cd44 6_666 73_555 64.55(5)
Cd14 Cd12 Cd44 6_666 29_555 131.52(7)
Cd14 Cd12 Cd44 6_666 57_555 64.55(5)
Cd14 Cd12 Cd44 10_666 73_555 64.55(5)
Cd14 Cd12 Cd44 10_666 29_555 64.55(5)
Cd14 Cd12 Cd44 10_666 57_555 131.52(7)
Cd44 Cd12 Cd44 73_555 29_555 78.65(5)
Cd44 Cd12 Cd44 73_555 57_555 78.65(5)
Cd44 Cd12 Cd44 29_555 57_555 78.65(5)
Cu11 Cu12 Cu11 2_666 3_666 59.18(7)
Cu11 Cu12 Cu11 2_666 4_666 59.18(7)
Cu11 Cu12 Cd12 2_666 . 0
Cu11 Cu12 Cd14 2_666 2_666 60.76(6)
Cu11 Cu12 Cd14 2_666 6_666 111.27(7)
Cu11 Cu12 Cd14 2_666 10_666 111.27(7)
Cu11 Cu12 Cd44 2_666 73_555 167.73(8)
Cu11 Cu12 Cd44 2_666 29_555 110.57(7)
Cu11 Cu12 Cd44 2_666 57_555 110.57(7)
Cu11 Cu12 Cu11 3_666 4_666 59.18(7)
Cu11 Cu12 Cd12 3_666 . 0
Cu11 Cu12 Cd14 3_666 2_666 111.27(7)
Cu11 Cu12 Cd14 3_666 6_666 111.27(7)
Cu11 Cu12 Cd14 3_666 10_666 60.76(6)
Cu11 Cu12 Cd44 3_666 73_555 110.57(7)
Cu11 Cu12 Cd44 3_666 29_555 110.57(7)
Cu11 Cu12 Cd44 3_666 57_555 167.73(8)
Cu11 Cu12 Cd12 4_666 . 0
Cu11 Cu12 Cd14 4_666 2_666 111.27(7)
Cu11 Cu12 Cd14 4_666 6_666 60.76(6)
Cu11 Cu12 Cd14 4_666 10_666 111.27(7)
Cu11 Cu12 Cd44 4_666 73_555 110.57(7)
Cu11 Cu12 Cd44 4_666 29_555 167.73(8)
Cu11 Cu12 Cd44 4_666 57_555 110.57(7)
Cd12 Cu12 Cd14 . 2_666 0
Cd12 Cu12 Cd14 . 6_666 0
Cd12 Cu12 Cd14 . 10_666 0
Cd12 Cu12 Cd44 . 73_555 0
Cd12 Cu12 Cd44 . 29_555 0
Cd12 Cu12 Cd44 . 57_555 0
Cd14 Cu12 Cd14 2_666 6_666 119.09(6)
Cd14 Cu12 Cd14 2_666 10_666 119.09(6)
Cd14 Cu12 Cd44 2_666 73_555 131.52(7)
Cd14 Cu12 Cd44 2_666 29_555 64.55(5)
Cd14 Cu12 Cd44 2_666 57_555 64.55(5)
Cd14 Cu12 Cd14 6_666 10_666 119.09(6)
Cd14 Cu12 Cd44 6_666 73_555 64.55(5)
Cd14 Cu12 Cd44 6_666 29_555 131.52(7)
Cd14 Cu12 Cd44 6_666 57_555 64.55(5)
Cd14 Cu12 Cd44 10_666 73_555 64.55(5)
Cd14 Cu12 Cd44 10_666 29_555 64.55(5)
Cd14 Cu12 Cd44 10_666 57_555 131.52(7)
Cd44 Cu12 Cd44 73_555 29_555 78.65(5)
Cd44 Cu12 Cd44 73_555 57_555 78.65(5)
Cd44 Cu12 Cd44 29_555 57_555 78.65(5)
Cu11 Cu13 Cu11 . 4_555 61.26(9)
Cu11 Cu13 Cd12 . 2_664 60.15(8)
Cu11 Cu13 Cd12 . 3_646 60.15(8)
Cu11 Cu13 Cd23 . 29_544 174.08(9)
Cu11 Cu13 Cd23 . 30_555 112.82(5)
Cu11 Cu13 Cd44 . 31_654 111.74(6)
Cu11 Cu13 Cd44 . 32_645 111.74(6)
Cu11 Cu13 Cd12 4_555 2_664 60.15(8)
Cu11 Cu13 Cd12 4_555 3_646 60.15(8)
Cu11 Cu13 Cd23 4_555 29_544 112.82(5)
Cu11 Cu13 Cd23 4_555 30_555 174.08(9)
Cu11 Cu13 Cd44 4_555 31_654 111.74(6)
Cu11 Cu13 Cd44 4_555 32_645 111.74(6)
Cd12 Cu13 Cd12 2_664 3_646 109.31(11)
Cd12 Cu13 Cd23 2_664 29_544 117.69(5)
Cd12 Cu13 Cd23 2_664 30_555 117.69(5)
Cd12 Cu13 Cd44 2_664 31_654 60.84(4)
Cd12 Cu13 Cd44 2_664 32_645 170.16(11)
Cd12 Cu13 Cd23 3_646 29_544 117.69(5)
Cd12 Cu13 Cd23 3_646 30_555 117.69(5)
Cd12 Cu13 Cd44 3_646 31_654 170.16(11)
Cd12 Cu13 Cd44 3_646 32_645 60.84(4)
Cd23 Cu13 Cd23 29_544 30_555 73.10(8)
Cd23 Cu13 Cd44 29_544 31_654 69.77(6)
Cd23 Cu13 Cd44 29_544 32_645 69.77(6)
Cd23 Cu13 Cd44 30_555 31_654 69.77(6)
Cd23 Cu13 Cd44 30_555 32_645 69.77(6)
Cd44 Cu13 Cd44 31_654 32_645 129.00(11)
Cu11 Cd14 Cd12 . 2_664 55.88(6)
Cu11 Cd14 Cu12 . 2_664 55.88(6)
Cu11 Cd14 Cd21 . . 98.64(8)
Cu11 Cd14 Cd23 . 30_555 96.65(6)
Cu11 Cd14 Cd23 . 58_555 96.65(6)
Cu11 Cd14 Cd44 . 31_654 101.12(6)
Cu11 Cd14 Cd44 . 60_564 101.12(6)
Cd12 Cd14 Cu12 2_664 2_664 0
Cd12 Cd14 Cd21 2_664 . 154.52(7)
Cd12 Cd14 Cd23 2_664 30_555 102.51(5)
Cd12 Cd14 Cd23 2_664 58_555 102.51(5)
Cd12 Cd14 Cd44 2_664 31_654 57.27(5)
Cd12 Cd14 Cd44 2_664 60_564 57.27(5)
Cu12 Cd14 Cd21 2_664 . 154.52(7)
Cu12 Cd14 Cd23 2_664 30_555 102.51(5)
Cu12 Cd14 Cd23 2_664 58_555 102.51(5)
Cu12 Cd14 Cd44 2_664 31_654 57.27(5)
Cu12 Cd14 Cd44 2_664 60_564 57.27(5)
Cd21 Cd14 Cd23 . 30_555 78.55(6)
Cd21 Cd14 Cd23 . 58_555 78.55(6)
Cd21 Cd14 Cd44 . 31_654 138.24(7)
Cd21 Cd14 Cd44 . 60_564 138.24(7)
Cd23 Cd14 Cd23 30_555 58_555 154.98(6)
Cd23 Cd14 Cd44 30_555 31_654 62.93(4)
Cd23 Cd14 Cd44 30_555 60_564 134.23(6)
Cd23 Cd14 Cd44 58_555 31_654 134.23(6)
Cd23 Cd14 Cd44 58_555 60_564 62.93(4)
Cd44 Cd14 Cd44 31_654 60_564 72.37(5)
Cd21 Cu20 Cd21 . 74_555 109.47(8)
Cd21 Cu20 Cd21 . 51_555 109.47(8)
Cd21 Cu20 Cd21 . 28_555 109.47(8)
Cd21 Cu20 Cu21 . . 0
Cd21 Cu20 Cu21 . 74_555 109.47(8)
Cd21 Cu20 Cu21 . 51_555 109.47(8)
Cd21 Cu20 Cu21 . 28_555 109.47(8)
Cd21 Cu20 Cd21 74_555 51_555 109.47(8)
Cd21 Cu20 Cd21 74_555 28_555 109.47(8)
Cd21 Cu20 Cu21 74_555 . 109.47(8)
Cd21 Cu20 Cu21 74_555 74_555 0
Cd21 Cu20 Cu21 74_555 51_555 109.47(8)
Cd21 Cu20 Cu21 74_555 28_555 109.47(8)
Cd21 Cu20 Cd21 51_555 28_555 109.47(8)
Cd21 Cu20 Cu21 51_555 . 109.47(8)
Cd21 Cu20 Cu21 51_555 74_555 109.47(8)
Cd21 Cu20 Cu21 51_555 51_555 0
Cd21 Cu20 Cu21 51_555 28_555 109.47(8)
Cd21 Cu20 Cu21 28_555 . 109.47(8)
Cd21 Cu20 Cu21 28_555 74_555 109.47(8)
Cd21 Cu20 Cu21 28_555 51_555 109.47(8)
Cd21 Cu20 Cu21 28_555 28_555 0
Cu21 Cu20 Cu21 . 74_555 109.47(8)
Cu21 Cu20 Cu21 . 51_555 109.47(8)
Cu21 Cu20 Cu21 . 28_555 109.47(8)
Cu21 Cu20 Cu21 74_555 51_555 109.47(8)
Cu21 Cu20 Cu21 74_555 28_555 109.47(8)
Cu21 Cu20 Cu21 51_555 28_555 109.47(8)
Cd14 Cd21 Cd14 . 5_555 66.74(6)
Cd14 Cd21 Cd14 . 9_555 66.74(6)
Cd14 Cd21 Cu20 . . 140.57(11)
Cd14 Cd21 Cu21 . . 0
Cd14 Cd21 Cd22 . 51_555 69.03(7)
Cd14 Cd21 Cd22 . 28_555 69.03(7)
Cd14 Cd21 Cd22 . 79_555 135.13(10)
Cd14 Cd21 Cd22 . 56_555 102.13(8)
Cd14 Cd21 Cd22 . 35_555 102.13(8)
Cd14 Cd21 Cd22 . 84_555 135.13(10)
Cd14 Cd21 Cd14 5_555 9_555 66.74(6)
Cd14 Cd21 Cu20 5_555 . 140.57(11)
Cd14 Cd21 Cu21 5_555 . 0
Cd14 Cd21 Cd22 5_555 51_555 102.13(8)
Cd14 Cd21 Cd22 5_555 28_555 135.13(10)
Cd14 Cd21 Cd22 5_555 79_555 69.03(7)
Cd14 Cd21 Cd22 5_555 56_555 69.03(7)
Cd14 Cd21 Cd22 5_555 35_555 135.13(10)
Cd14 Cd21 Cd22 5_555 84_555 102.13(8)
Cd14 Cd21 Cu20 9_555 . 140.57(11)
Cd14 Cd21 Cu21 9_555 . 0
Cd14 Cd21 Cd22 9_555 51_555 135.13(10)
Cd14 Cd21 Cd22 9_555 28_555 102.13(8)
Cd14 Cd21 Cd22 9_555 79_555 102.13(8)
Cd14 Cd21 Cd22 9_555 56_555 135.13(10)
Cd14 Cd21 Cd22 9_555 35_555 69.03(7)
Cd14 Cd21 Cd22 9_555 84_555 69.03(7)
Cu20 Cd21 Cu21 . . 0
Cu20 Cd21 Cd22 . 51_555 75.99(7)
Cu20 Cd21 Cd22 . 28_555 75.99(7)
Cu20 Cd21 Cd22 . 79_555 75.99(7)
Cu20 Cd21 Cd22 . 56_555 75.99(7)
Cu20 Cd21 Cd22 . 35_555 75.99(7)
Cu20 Cd21 Cd22 . 84_555 75.99(7)
Cu21 Cd21 Cd22 . 51_555 0
Cu21 Cd21 Cd22 . 28_555 0
Cu21 Cd21 Cd22 . 79_555 0
Cu21 Cd21 Cd22 . 56_555 0
Cu21 Cd21 Cd22 . 35_555 0
Cu21 Cd21 Cd22 . 84_555 0
Cd22 Cd21 Cd22 51_555 28_555 53.91(5)
Cd22 Cd21 Cd22 51_555 79_555 114.34(9)
Cd22 Cd21 Cd22 51_555 56_555 62.17(6)
Cd22 Cd21 Cd22 51_555 35_555 114.34(9)
Cd22 Cd21 Cd22 51_555 84_555 151.67(10)
Cd22 Cd21 Cd22 28_555 79_555 151.67(10)
Cd22 Cd21 Cd22 28_555 56_555 114.34(9)
Cd22 Cd21 Cd22 28_555 35_555 62.17(6)
Cd22 Cd21 Cd22 28_555 84_555 114.34(9)
Cd22 Cd21 Cd22 79_555 56_555 53.91(5)
Cd22 Cd21 Cd22 79_555 35_555 114.34(9)
Cd22 Cd21 Cd22 79_555 84_555 62.17(6)
Cd22 Cd21 Cd22 56_555 35_555 151.67(10)
Cd22 Cd21 Cd22 56_555 84_555 114.34(9)
Cd22 Cd21 Cd22 35_555 84_555 53.91(5)
Cu20 Cu21 Cd21 . . 0
Cd21 Cd22 Cd21 51_555 28_555 87.72(8)
Cd21 Cd22 Cd22 51_555 74_555 63.05(6)
Cd21 Cd22 Cd22 51_555 5_555 58.91(6)
Cd21 Cd22 Cd22 51_555 9_555 100.17(8)
Cd21 Cd22 Cd23 51_555 5_555 158.76(8)
Cd21 Cd22 Cd23 51_555 9_555 78.43(6)
Cd21 Cd22 Ir32 51_555 . 114.56(7)
Cd21 Cd22 Cd33 51_555 . 135.89(7)
Cd21 Cd22 Cd22 28_555 74_555 63.05(6)
Cd21 Cd22 Cd22 28_555 5_555 100.17(8)
Cd21 Cd22 Cd22 28_555 9_555 58.91(6)
Cd21 Cd22 Cd23 28_555 5_555 78.43(6)
Cd21 Cd22 Cd23 28_555 9_555 158.76(8)
Cd21 Cd22 Ir32 28_555 . 114.56(7)
Cd21 Cd22 Cd33 28_555 . 135.89(7)
Cd22 Cd22 Cd22 74_555 5_555 120.00(6)
Cd22 Cd22 Cd22 74_555 9_555 120.00(6)
Cd22 Cd22 Cd23 74_555 5_555 122.10(5)
Cd22 Cd22 Cd23 74_555 9_555 122.10(5)
Cd22 Cd22 Ir32 74_555 . 176.26(8)
Cd22 Cd22 Cd33 74_555 . 123.66(7)
Cd22 Cd22 Cd22 5_555 9_555 60.00(4)
Cd22 Cd22 Cd23 5_555 5_555 107.48(5)
Cd22 Cd22 Cd23 5_555 9_555 58.88(4)
Cd22 Cd22 Ir32 5_555 . 56.97(3)
Cd22 Cd22 Cd33 5_555 . 108.14(5)
Cd22 Cd22 Cd23 9_555 5_555 58.88(4)
Cd22 Cd22 Cd23 9_555 9_555 107.48(5)
Cd22 Cd22 Ir32 9_555 . 56.97(3)
Cd22 Cd22 Cd33 9_555 . 108.14(5)
Cd23 Cd22 Cd23 5_555 9_555 109.63(5)
Cd23 Cd22 Ir32 5_555 . 58.95(3)
Cd23 Cd22 Cd33 5_555 . 61.32(4)
Cd23 Cd22 Ir32 9_555 . 58.95(3)
Cd23 Cd22 Cd33 9_555 . 61.32(4)
Ir32 Cd22 Cd33 . . 60.08(4)
Cu13 Cd23 Cd14 81_555 79_555 63.08(5)
Cu13 Cd23 Cd14 81_555 84_555 63.08(5)
Cu13 Cd23 Cd22 81_555 5_555 131.13(6)
Cu13 Cd23 Cd22 81_555 9_555 131.13(6)
Cu13 Cd23 Cd23 81_555 2_665 53.45(5)
Cu13 Cd23 Cd31 81_555 81_555 111.18(6)
Cu13 Cd23 Ir32 81_555 . 168.25(6)
Cu13 Cd23 Cd33 81_555 5_555 117.37(5)
Cu13 Cd23 Cd33 81_555 9_555 117.37(5)
Cd14 Cd23 Cd14 79_555 84_555 65.25(4)
Cd14 Cd23 Cd22 79_555 5_555 68.29(4)
Cd14 Cd23 Cd22 79_555 9_555 100.80(5)
Cd14 Cd23 Cd23 79_555 2_665 107.51(5)
Cd14 Cd23 Cd31 79_555 81_555 145.67(5)
Cd14 Cd23 Ir32 79_555 . 126.01(4)
Cd14 Cd23 Cd33 79_555 5_555 91.14(4)
Cd14 Cd23 Cd33 79_555 9_555 153.95(5)
Cd14 Cd23 Cd22 84_555 5_555 100.80(5)
Cd14 Cd23 Cd22 84_555 9_555 68.29(4)
Cd14 Cd23 Cd23 84_555 2_665 107.51(5)
Cd14 Cd23 Cd31 84_555 81_555 145.67(5)
Cd14 Cd23 Ir32 84_555 . 126.01(4)
Cd14 Cd23 Cd33 84_555 5_555 153.95(5)
Cd14 Cd23 Cd33 84_555 9_555 91.14(4)
Cd22 Cd23 Cd22 5_555 9_555 62.24(5)
Cd22 Cd23 Cd23 5_555 2_665 146.29(5)
Cd22 Cd23 Cd31 5_555 81_555 105.86(5)
Cd22 Cd23 Ir32 5_555 . 57.83(3)
Cd22 Cd23 Cd33 5_555 5_555 58.01(4)
Cd22 Cd23 Cd33 5_555 9_555 108.20(5)
Cd22 Cd23 Cd23 9_555 2_665 146.29(5)
Cd22 Cd23 Cd31 9_555 81_555 105.86(5)
Cd22 Cd23 Ir32 9_555 . 57.83(3)
Cd22 Cd23 Cd33 9_555 5_555 108.20(5)
Cd22 Cd23 Cd33 9_555 9_555 58.01(4)
Cd23 Cd23 Cd31 2_665 81_555 57.73(4)
Cd23 Cd23 Ir32 2_665 . 114.80(5)
Cd23 Cd23 Cd33 2_665 5_555 89.42(4)
Cd23 Cd23 Cd33 2_665 9_555 89.42(4)
Cd31 Cd23 Ir32 81_555 . 57.07(4)
Cd31 Cd23 Cd33 81_555 5_555 60.29(3)
Cd31 Cd23 Cd33 81_555 9_555 60.29(3)
Ir32 Cd23 Cd33 . 5_555 58.53(4)
Ir32 Cd23 Cd33 . 9_555 58.53(4)
Cd33 Cd23 Cd33 5_555 9_555 109.12(5)
Cd23 Cd31 Cd23 29_544 30_555 64.54(5)
Cd23 Cd31 Cd31 29_544 77_545 109.33(4)
Cd23 Cd31 Cd31 29_544 78_555 149.86(4)
Cd23 Cd31 Cd31 29_544 57_554 109.33(4)
Cd23 Cd31 Cd31 29_544 58_555 149.86(4)
Cd23 Cd31 Cu31 29_544 . 0
Cd23 Cd31 Ir32 29_544 25_544 60.03(3)
Cd23 Cd31 Ir32 29_544 28_555 124.57(7)
Cd23 Cd31 Cd33 29_544 25_544 60.85(4)
Cd23 Cd31 Cd33 29_544 28_555 93.65(6)
Cd23 Cd31 Cd33 29_544 33_544 60.85(4)
Cd23 Cd31 Cd33 29_544 35_555 93.65(6)
Cd23 Cd31 Cd31 30_555 77_545 149.86(4)
Cd23 Cd31 Cd31 30_555 78_555 109.33(4)
Cd23 Cd31 Cd31 30_555 57_554 149.86(4)
Cd23 Cd31 Cd31 30_555 58_555 109.33(4)
Cd23 Cd31 Cu31 30_555 . 0
Cd23 Cd31 Ir32 30_555 25_544 124.57(7)
Cd23 Cd31 Ir32 30_555 28_555 60.03(3)
Cd23 Cd31 Cd33 30_555 25_544 93.65(6)
Cd23 Cd31 Cd33 30_555 28_555 60.85(4)
Cd23 Cd31 Cd33 30_555 33_544 93.65(6)
Cd23 Cd31 Cd33 30_555 35_555 60.85(4)
Cd31 Cd31 Cd31 77_545 78_555 90.00(7)
Cd31 Cd31 Cd31 77_545 57_554 60.00(4)
Cd31 Cd31 Cd31 77_545 58_555 60.00(4)
Cd31 Cd31 Cu31 77_545 . 0
Cd31 Cd31 Ir32 77_545 25_544 58.13(3)
Cd31 Cd31 Ir32 77_545 28_555 118.12(6)
Cd31 Cd31 Cd33 77_545 25_544 60.62(4)
Cd31 Cd31 Cd33 77_545 28_555 147.63(7)
Cd31 Cd31 Cd33 77_545 33_544 109.19(4)
Cd31 Cd31 Cd33 77_545 35_555 91.45(3)
Cd31 Cd31 Cd31 78_555 57_554 60.00(4)
Cd31 Cd31 Cd31 78_555 58_555 60.00(4)
Cd31 Cd31 Cu31 78_555 . 0
Cd31 Cd31 Ir32 78_555 25_544 118.12(6)
Cd31 Cd31 Ir32 78_555 28_555 58.13(3)
Cd31 Cd31 Cd33 78_555 25_544 147.63(7)
Cd31 Cd31 Cd33 78_555 28_555 60.62(4)
Cd31 Cd31 Cd33 78_555 33_544 91.45(3)
Cd31 Cd31 Cd33 78_555 35_555 109.19(4)
Cd31 Cd31 Cd31 57_554 58_555 90.00(7)
Cd31 Cd31 Cu31 57_554 . 0
Cd31 Cd31 Ir32 57_554 25_544 58.13(3)
Cd31 Cd31 Ir32 57_554 28_555 118.12(6)
Cd31 Cd31 Cd33 57_554 25_544 109.19(4)
Cd31 Cd31 Cd33 57_554 28_555 91.45(3)
Cd31 Cd31 Cd33 57_554 33_544 60.62(4)
Cd31 Cd31 Cd33 57_554 35_555 147.63(7)
Cd31 Cd31 Cu31 58_555 . 0
Cd31 Cd31 Ir32 58_555 25_544 118.12(6)
Cd31 Cd31 Ir32 58_555 28_555 58.13(3)
Cd31 Cd31 Cd33 58_555 25_544 91.45(3)
Cd31 Cd31 Cd33 58_555 28_555 109.19(4)
Cd31 Cd31 Cd33 58_555 33_544 147.63(7)
Cd31 Cd31 Cd33 58_555 35_555 60.62(4)
Cu31 Cd31 Ir32 . 25_544 0
Cu31 Cd31 Ir32 . 28_555 0
Cu31 Cd31 Cd33 . 25_544 0
Cu31 Cd31 Cd33 . 28_555 0
Cu31 Cd31 Cd33 . 33_544 0
Cu31 Cd31 Cd33 . 35_555 0
Ir32 Cd31 Ir32 25_544 28_555 175.41(9)
Ir32 Cd31 Cd33 25_544 25_544 59.64(3)
Ir32 Cd31 Cd33 25_544 28_555 121.70(3)
Ir32 Cd31 Cd33 25_544 33_544 59.64(3)
Ir32 Cd31 Cd33 25_544 35_555 121.70(3)
Ir32 Cd31 Cd33 28_555 25_544 121.70(3)
Ir32 Cd31 Cd33 28_555 28_555 59.64(3)
Ir32 Cd31 Cd33 28_555 33_544 121.70(3)
Ir32 Cd31 Cd33 28_555 35_555 59.64(3)
Cd33 Cd31 Cd33 25_544 28_555 151.00(8)
Cd33 Cd31 Cd33 25_544 33_544 110.02(5)
Cd33 Cd31 Cd33 25_544 35_555 62.12(4)
Cd33 Cd31 Cd33 28_555 33_544 62.12(4)
Cd33 Cd31 Cd33 28_555 35_555 110.02(5)
Cd33 Cd31 Cd33 33_544 35_555 151.00(8)
Cd22 Ir32 Cd22 . 5_555 66.06(5)
Cd22 Ir32 Cd22 . 9_555 66.06(5)
Cd22 Ir32 Cd23 . . 118.54(5)
Cd22 Ir32 Cd23 . 5_555 63.22(3)
Cd22 Ir32 Cd23 . 9_555 63.22(3)
Cd22 Ir32 Cd31 . 25_555 115.10(5)
Cd22 Ir32 Cd31 . 53_555 115.10(5)
Cd22 Ir32 Cd31 . 81_555 178.56(6)
Cd22 Ir32 Cd33 . . 61.23(4)
Cd22 Ir32 Cd33 . 5_555 116.60(4)
Cd22 Ir32 Cd33 . 9_555 116.60(4)
Cd22 Ir32 Cd22 5_555 9_555 66.06(5)
Cd22 Ir32 Cd23 5_555 . 63.22(3)
Cd22 Ir32 Cd23 5_555 5_555 118.54(5)
Cd22 Ir32 Cd23 5_555 9_555 63.22(3)
Cd22 Ir32 Cd31 5_555 25_555 178.56(6)
Cd22 Ir32 Cd31 5_555 53_555 115.10(5)
Cd22 Ir32 Cd31 5_555 81_555 115.10(5)
Cd22 Ir32 Cd33 5_555 . 116.60(4)
Cd22 Ir32 Cd33 5_555 5_555 61.23(4)
Cd22 Ir32 Cd33 5_555 9_555 116.60(4)
Cd22 Ir32 Cd23 9_555 . 63.22(3)
Cd22 Ir32 Cd23 9_555 5_555 63.22(3)
Cd22 Ir32 Cd23 9_555 9_555 118.54(5)
Cd22 Ir32 Cd31 9_555 25_555 115.10(5)
Cd22 Ir32 Cd31 9_555 53_555 178.56(6)
Cd22 Ir32 Cd31 9_555 81_555 115.10(5)
Cd22 Ir32 Cd33 9_555 . 116.60(4)
Cd22 Ir32 Cd33 9_555 5_555 116.60(4)
Cd22 Ir32 Cd33 9_555 9_555 61.23(4)
Cd23 Ir32 Cd23 . 5_555 116.78(4)
Cd23 Ir32 Cd23 . 9_555 116.78(4)
Cd23 Ir32 Cd31 . 25_555 116.34(3)
Cd23 Ir32 Cd31 . 53_555 116.34(3)
Cd23 Ir32 Cd31 . 81_555 62.91(5)
Cd23 Ir32 Cd33 . . 179.76(4)
Cd23 Ir32 Cd33 . 5_555 63.15(3)
Cd23 Ir32 Cd33 . 9_555 63.15(3)
Cd23 Ir32 Cd23 5_555 9_555 116.78(4)
Cd23 Ir32 Cd31 5_555 25_555 62.91(5)
Cd23 Ir32 Cd31 5_555 53_555 116.34(3)
Cd23 Ir32 Cd31 5_555 81_555 116.34(3)
Cd23 Ir32 Cd33 5_555 . 63.15(3)
Cd23 Ir32 Cd33 5_555 5_555 179.76(4)
Cd23 Ir32 Cd33 5_555 9_555 63.15(3)
Cd23 Ir32 Cd31 9_555 25_555 116.34(3)
Cd23 Ir32 Cd31 9_555 53_555 62.91(5)
Cd23 Ir32 Cd31 9_555 81_555 116.34(3)
Cd23 Ir32 Cd33 9_555 . 63.15(3)
Cd23 Ir32 Cd33 9_555 5_555 63.15(3)
Cd23 Ir32 Cd33 9_555 9_555 179.76(4)
Cd31 Ir32 Cd31 25_555 53_555 63.73(5)
Cd31 Ir32 Cd31 25_555 81_555 63.73(5)
Cd31 Ir32 Cd33 25_555 . 63.85(3)
Cd31 Ir32 Cd33 25_555 5_555 117.33(5)
Cd31 Ir32 Cd33 25_555 9_555 63.85(3)
Cd31 Ir32 Cd31 53_555 81_555 63.73(5)
Cd31 Ir32 Cd33 53_555 . 63.85(3)
Cd31 Ir32 Cd33 53_555 5_555 63.85(3)
Cd31 Ir32 Cd33 53_555 9_555 117.33(5)
Cd31 Ir32 Cd33 81_555 . 117.33(5)
Cd31 Ir32 Cd33 81_555 5_555 63.85(3)
Cd31 Ir32 Cd33 81_555 9_555 63.85(3)
Cd33 Ir32 Cd33 . 5_555 116.92(4)
Cd33 Ir32 Cd33 . 9_555 116.92(4)
Cd33 Ir32 Cd33 5_555 9_555 116.92(4)
Cd22 Cd33 Cd23 . 5_555 60.67(4)
Cd22 Cd33 Cd23 . 9_555 60.67(4)
Cd22 Cd33 Cd31 . 25_555 106.84(5)
Cd22 Cd33 Cd31 . 53_555 106.84(5)
Cd22 Cd33 Ir32 . . 58.69(4)
Cd22 Cd33 Cd33 . 8_656 149.96(5)
Cd22 Cd33 Cd33 . 11_566 149.96(5)
Cd22 Cd33 Ir42 . 2_665 133.08(5)
Cd22 Cd33 Cd42 . 2_665 133.08(5)
Cd22 Cd33 Cd43 . 73_556 68.23(5)
Cd22 Cd33 Cd44 . 8_656 96.74(4)
Cd22 Cd33 Cd44 . 11_566 96.74(4)
Cd23 Cd33 Cd23 5_555 9_555 108.63(5)
Cd23 Cd33 Cd31 5_555 25_555 58.87(5)
Cd23 Cd33 Cd31 5_555 53_555 106.25(5)
Cd23 Cd33 Ir32 5_555 . 58.31(4)
Cd23 Cd33 Cd33 5_555 8_656 145.33(5)
Cd23 Cd33 Cd33 5_555 11_566 90.58(4)
Cd23 Cd33 Ir42 5_555 2_665 124.47(5)
Cd23 Cd33 Cd42 5_555 2_665 124.47(5)
Cd23 Cd33 Cd43 5_555 73_556 96.47(4)
Cd23 Cd33 Cd44 5_555 8_656 63.17(4)
Cd23 Cd33 Cd44 5_555 11_566 155.00(5)
Cd23 Cd33 Cd31 9_555 25_555 106.25(5)
Cd23 Cd33 Cd31 9_555 53_555 58.87(5)
Cd23 Cd33 Ir32 9_555 . 58.31(4)
Cd23 Cd33 Cd33 9_555 8_656 90.58(4)
Cd23 Cd33 Cd33 9_555 11_566 145.33(5)
Cd23 Cd33 Ir42 9_555 2_665 124.47(5)
Cd23 Cd33 Cd42 9_555 2_665 124.47(5)
Cd23 Cd33 Cd43 9_555 73_556 96.47(4)
Cd23 Cd33 Cd44 9_555 8_656 155.00(5)
Cd23 Cd33 Cd44 9_555 11_566 63.17(4)
Cd31 Cd33 Cd31 25_555 53_555 58.75(6)
Cd31 Cd33 Ir32 25_555 . 56.52(3)
Cd31 Cd33 Cd33 25_555 8_656 88.55(4)
Cd31 Cd33 Cd33 25_555 11_566 58.94(3)
Cd31 Cd33 Ir42 25_555 2_665 113.73(5)
Cd31 Cd33 Cd42 25_555 2_665 113.73(5)
Cd31 Cd33 Cd43 25_555 73_556 150.54(5)
Cd31 Cd33 Cd44 25_555 8_656 89.82(5)
Cd31 Cd33 Cd44 25_555 11_566 144.77(6)
Cd31 Cd33 Ir32 53_555 . 56.52(3)
Cd31 Cd33 Cd33 53_555 8_656 58.94(3)
Cd31 Cd33 Cd33 53_555 11_566 88.55(4)
Cd31 Cd33 Ir42 53_555 2_665 113.73(5)
Cd31 Cd33 Cd42 53_555 2_665 113.73(5)
Cd31 Cd33 Cd43 53_555 73_556 150.54(5)
Cd31 Cd33 Cd44 53_555 8_656 144.77(6)
Cd31 Cd33 Cd44 53_555 11_566 89.82(5)
Ir32 Cd33 Cd33 . 8_656 115.41(4)
Ir32 Cd33 Cd33 . 11_566 115.41(4)
Ir32 Cd33 Ir42 . 2_665 168.22(5)
Ir32 Cd33 Cd42 . 2_665 168.22(5)
Ir32 Cd33 Cd43 . 73_556 126.92(6)
Ir32 Cd33 Cd44 . 8_656 121.29(4)
Ir32 Cd33 Cd44 . 11_566 121.29(4)
Cd33 Cd33 Cd33 8_656 11_566 60.00(4)
Cd33 Cd33 Ir42 8_656 2_665 55.00(4)
Cd33 Cd33 Cd42 8_656 2_665 55.00(4)
Cd33 Cd33 Cd43 8_656 73_556 110.09(6)
Cd33 Cd33 Cd44 8_656 8_656 109.22(5)
Cd33 Cd33 Cd44 8_656 11_566 59.57(4)
Cd33 Cd33 Ir42 11_566 2_665 55.00(4)
Cd33 Cd33 Cd42 11_566 2_665 55.00(4)
Cd33 Cd33 Cd43 11_566 73_556 110.09(6)
Cd33 Cd33 Cd44 11_566 8_656 59.57(4)
Cd33 Cd33 Cd44 11_566 11_566 109.22(5)
Ir42 Cd33 Cd42 2_665 2_665 0
Ir42 Cd33 Cd43 2_665 73_556 64.85(5)
Ir42 Cd33 Cd44 2_665 8_656 61.84(4)
Ir42 Cd33 Cd44 2_665 11_566 61.84(4)
Cd42 Cd33 Cd43 2_665 73_556 64.85(5)
Cd42 Cd33 Cd44 2_665 8_656 61.84(4)
Cd42 Cd33 Cd44 2_665 11_566 61.84(4)
Cd43 Cd33 Cd44 73_556 8_656 62.96(3)
Cd43 Cd33 Cd44 73_556 11_566 62.96(3)
Cd44 Cd33 Cd44 8_656 11_566 113.39(5)
Cd41 Cd41 Cd41 74_665 51_656 60.00(5)
Cd41 Cd41 Cd41 74_665 28_566 60.00(5)
Cd41 Cd41 Ir42 74_665 74_665 108.01(6)
Cd41 Cd41 Ir42 74_665 51_656 58.81(4)
Cd41 Cd41 Ir42 74_665 28_566 58.81(4)
Cd41 Cd41 Cd42 74_665 74_665 108.01(6)
Cd41 Cd41 Cd42 74_665 51_656 58.81(4)
Cd41 Cd41 Cd42 74_665 28_566 58.81(4)
Cd41 Cd41 Cd43 74_665 51_565 60.63(4)
Cd41 Cd41 Cd43 74_665 79_556 111.77(5)
Cd41 Cd41 Cd43 74_665 35_655 111.77(5)
Cd41 Cd41 Cd44 74_665 73_555 169.82(6)
Cd41 Cd41 Cd44 74_665 29_555 111.54(6)
Cd41 Cd41 Cd44 74_665 57_555 111.54(6)
Cd41 Cd41 Cd41 51_656 28_566 60.00(5)
Cd41 Cd41 Ir42 51_656 74_665 58.81(4)
Cd41 Cd41 Ir42 51_656 51_656 108.01(6)
Cd41 Cd41 Ir42 51_656 28_566 58.81(4)
Cd41 Cd41 Cd42 51_656 74_665 58.81(4)
Cd41 Cd41 Cd42 51_656 51_656 108.01(6)
Cd41 Cd41 Cd42 51_656 28_566 58.81(4)
Cd41 Cd41 Cd43 51_656 51_565 111.77(5)
Cd41 Cd41 Cd43 51_656 79_556 111.77(5)
Cd41 Cd41 Cd43 51_656 35_655 60.63(4)
Cd41 Cd41 Cd44 51_656 73_555 111.54(6)
Cd41 Cd41 Cd44 51_656 29_555 111.54(6)
Cd41 Cd41 Cd44 51_656 57_555 169.82(6)
Cd41 Cd41 Ir42 28_566 74_665 58.81(4)
Cd41 Cd41 Ir42 28_566 51_656 58.81(4)
Cd41 Cd41 Ir42 28_566 28_566 108.01(6)
Cd41 Cd41 Cd42 28_566 74_665 58.81(4)
Cd41 Cd41 Cd42 28_566 51_656 58.81(4)
Cd41 Cd41 Cd42 28_566 28_566 108.01(6)
Cd41 Cd41 Cd43 28_566 51_565 111.77(5)
Cd41 Cd41 Cd43 28_566 79_556 60.63(4)
Cd41 Cd41 Cd43 28_566 35_655 111.77(5)
Cd41 Cd41 Cd44 28_566 73_555 111.54(6)
Cd41 Cd41 Cd44 28_566 29_555 169.82(6)
Cd41 Cd41 Cd44 28_566 57_555 111.54(6)
Ir42 Cd41 Ir42 74_665 51_656 111.60(5)
Ir42 Cd41 Ir42 74_665 28_566 111.60(5)
Ir42 Cd41 Cd42 74_665 74_665 0
Ir42 Cd41 Cd42 74_665 51_656 111.60(5)
Ir42 Cd41 Cd42 74_665 28_566 111.60(5)
Ir42 Cd41 Cd43 74_665 51_565 168.64(6)
Ir42 Cd41 Cd43 74_665 79_556 63.61(4)
Ir42 Cd41 Cd43 74_665 35_655 63.61(4)
Ir42 Cd41 Cd44 74_665 73_555 61.80(4)
Ir42 Cd41 Cd44 74_665 29_555 123.25(6)
Ir42 Cd41 Cd44 74_665 57_555 123.25(6)
Ir42 Cd41 Ir42 51_656 28_566 111.60(5)
Ir42 Cd41 Cd42 51_656 74_665 111.60(5)
Ir42 Cd41 Cd42 51_656 51_656 0
Ir42 Cd41 Cd42 51_656 28_566 111.60(5)
Ir42 Cd41 Cd43 51_656 51_565 63.61(4)
Ir42 Cd41 Cd43 51_656 79_556 63.61(4)
Ir42 Cd41 Cd43 51_656 35_655 168.64(6)
Ir42 Cd41 Cd44 51_656 73_555 123.25(6)
Ir42 Cd41 Cd44 51_656 29_555 123.25(6)
Ir42 Cd41 Cd44 51_656 57_555 61.80(4)
Ir42 Cd41 Cd42 28_566 74_665 111.60(5)
Ir42 Cd41 Cd42 28_566 51_656 111.60(5)
Ir42 Cd41 Cd42 28_566 28_566 0
Ir42 Cd41 Cd43 28_566 51_565 63.61(4)
Ir42 Cd41 Cd43 28_566 79_556 168.64(6)
Ir42 Cd41 Cd43 28_566 35_655 63.61(4)
Ir42 Cd41 Cd44 28_566 73_555 123.25(6)
Ir42 Cd41 Cd44 28_566 29_555 61.80(4)
Ir42 Cd41 Cd44 28_566 57_555 123.25(6)
Cd42 Cd41 Cd42 74_665 51_656 111.60(5)
Cd42 Cd41 Cd42 74_665 28_566 111.60(5)
Cd42 Cd41 Cd43 74_665 51_565 168.64(6)
Cd42 Cd41 Cd43 74_665 79_556 63.61(4)
Cd42 Cd41 Cd43 74_665 35_655 63.61(4)
Cd42 Cd41 Cd44 74_665 73_555 61.80(4)
Cd42 Cd41 Cd44 74_665 29_555 123.25(6)
Cd42 Cd41 Cd44 74_665 57_555 123.25(6)
Cd42 Cd41 Cd42 51_656 28_566 111.60(5)
Cd42 Cd41 Cd43 51_656 51_565 63.61(4)
Cd42 Cd41 Cd43 51_656 79_556 63.61(4)
Cd42 Cd41 Cd43 51_656 35_655 168.64(6)
Cd42 Cd41 Cd44 51_656 73_555 123.25(6)
Cd42 Cd41 Cd44 51_656 29_555 123.25(6)
Cd42 Cd41 Cd44 51_656 57_555 61.80(4)
Cd42 Cd41 Cd43 28_566 51_565 63.61(4)
Cd42 Cd41 Cd43 28_566 79_556 168.64(6)
Cd42 Cd41 Cd43 28_566 35_655 63.61(4)
Cd42 Cd41 Cd44 28_566 73_555 123.25(6)
Cd42 Cd41 Cd44 28_566 29_555 61.80(4)
Cd42 Cd41 Cd44 28_566 57_555 123.25(6)
Cd43 Cd41 Cd43 51_565 79_556 118.96(4)
Cd43 Cd41 Cd43 51_565 35_655 118.96(4)
Cd43 Cd41 Cd44 51_565 73_555 129.56(6)
Cd43 Cd41 Cd44 51_565 29_555 64.76(4)
Cd43 Cd41 Cd44 51_565 57_555 64.76(4)
Cd43 Cd41 Cd43 79_556 35_655 118.96(4)
Cd43 Cd41 Cd44 79_556 73_555 64.76(4)
Cd43 Cd41 Cd44 79_556 29_555 129.56(6)
Cd43 Cd41 Cd44 79_556 57_555 64.76(4)
Cd43 Cd41 Cd44 35_655 73_555 64.76(4)
Cd43 Cd41 Cd44 35_655 29_555 64.76(4)
Cd43 Cd41 Cd44 35_655 57_555 129.56(6)
Cd44 Cd41 Cd44 73_555 29_555 76.22(5)
Cd44 Cd41 Cd44 73_555 57_555 76.22(5)
Cd44 Cd41 Cd44 29_555 57_555 76.22(5)
Cd33 Ir42 Cd33 2_665 6_566 70.01(4)
Cd33 Ir42 Cd33 2_665 10_656 70.01(4)
Cd33 Ir42 Cd41 2_665 74_665 175.24(6)
Cd33 Ir42 Cd41 2_665 51_656 113.73(5)
Cd33 Ir42 Cd41 2_665 28_566 113.73(5)
Cd33 Ir42 Cd42 2_665 . 0
Cd33 Ir42 Cd44 2_665 2_665 124.27(5)
Cd33 Ir42 Cd44 2_665 6_566 65.00(4)
Cd33 Ir42 Cd44 2_665 10_656 65.00(4)
Cd33 Ir42 Cd33 6_566 10_656 70.01(4)
Cd33 Ir42 Cd41 6_566 74_665 113.73(5)
Cd33 Ir42 Cd41 6_566 51_656 113.73(5)
Cd33 Ir42 Cd41 6_566 28_566 175.24(6)
Cd33 Ir42 Cd42 6_566 . 0
Cd33 Ir42 Cd44 6_566 2_665 65.00(4)
Cd33 Ir42 Cd44 6_566 6_566 124.27(5)
Cd33 Ir42 Cd44 6_566 10_656 65.00(4)
Cd33 Ir42 Cd41 10_656 74_665 113.73(5)
Cd33 Ir42 Cd41 10_656 51_656 175.24(6)
Cd33 Ir42 Cd41 10_656 28_566 113.73(5)
Cd33 Ir42 Cd42 10_656 . 0
Cd33 Ir42 Cd44 10_656 2_665 65.00(4)
Cd33 Ir42 Cd44 10_656 6_566 65.00(4)
Cd33 Ir42 Cd44 10_656 10_656 124.27(5)
Cd41 Ir42 Cd41 74_665 51_656 62.37(4)
Cd41 Ir42 Cd41 74_665 28_566 62.37(4)
Cd41 Ir42 Cd42 74_665 . 0
Cd41 Ir42 Cd44 74_665 2_665 60.49(4)
Cd41 Ir42 Cd44 74_665 6_566 113.40(5)
Cd41 Ir42 Cd44 74_665 10_656 113.40(5)
Cd41 Ir42 Cd41 51_656 28_566 62.37(4)
Cd41 Ir42 Cd42 51_656 . 0
Cd41 Ir42 Cd44 51_656 2_665 113.40(5)
Cd41 Ir42 Cd44 51_656 6_566 113.40(5)
Cd41 Ir42 Cd44 51_656 10_656 60.49(4)
Cd41 Ir42 Cd42 28_566 . 0
Cd41 Ir42 Cd44 28_566 2_665 113.40(5)
Cd41 Ir42 Cd44 28_566 6_566 60.49(4)
Cd41 Ir42 Cd44 28_566 10_656 113.40(5)
Cd42 Ir42 Cd44 . 2_665 0
Cd42 Ir42 Cd44 . 6_566 0
Cd42 Ir42 Cd44 . 10_656 0
Cd44 Ir42 Cd44 2_665 6_566 118.45(5)
Cd44 Ir42 Cd44 2_665 10_656 118.45(5)
Cd44 Ir42 Cd44 6_566 10_656 118.45(5)
Cd33 Cd42 Cd33 2_665 6_566 70.01(4)
Cd33 Cd42 Cd33 2_665 10_656 70.01(4)
Cd33 Cd42 Cd41 2_665 74_665 175.24(6)
Cd33 Cd42 Cd41 2_665 51_656 113.73(5)
Cd33 Cd42 Cd41 2_665 28_566 113.73(5)
Cd33 Cd42 Ir42 2_665 . 0
Cd33 Cd42 Cd43 2_665 1_666 62.96(4)
Cd33 Cd42 Cd43 2_665 5_666 120.50(5)
Cd33 Cd42 Cd43 2_665 9_666 120.50(5)
Cd33 Cd42 Cd44 2_665 2_665 124.27(5)
Cd33 Cd42 Cd44 2_665 6_566 65.00(4)
Cd33 Cd42 Cd44 2_665 10_656 65.00(4)
Cd33 Cd42 Cd33 6_566 10_656 70.01(4)
Cd33 Cd42 Cd41 6_566 74_665 113.73(5)
Cd33 Cd42 Cd41 6_566 51_656 113.73(5)
Cd33 Cd42 Cd41 6_566 28_566 175.24(6)
Cd33 Cd42 Ir42 6_566 . 0
Cd33 Cd42 Cd43 6_566 1_666 120.50(5)
Cd33 Cd42 Cd43 6_566 5_666 62.96(4)
Cd33 Cd42 Cd43 6_566 9_666 120.50(5)
Cd33 Cd42 Cd44 6_566 2_665 65.00(4)
Cd33 Cd42 Cd44 6_566 6_566 124.27(5)
Cd33 Cd42 Cd44 6_566 10_656 65.00(4)
Cd33 Cd42 Cd41 10_656 74_665 113.73(5)
Cd33 Cd42 Cd41 10_656 51_656 175.24(6)
Cd33 Cd42 Cd41 10_656 28_566 113.73(5)
Cd33 Cd42 Ir42 10_656 . 0
Cd33 Cd42 Cd43 10_656 1_666 120.50(5)
Cd33 Cd42 Cd43 10_656 5_666 120.50(5)
Cd33 Cd42 Cd43 10_656 9_666 62.96(4)
Cd33 Cd42 Cd44 10_656 2_665 65.00(4)
Cd33 Cd42 Cd44 10_656 6_566 65.00(4)
Cd33 Cd42 Cd44 10_656 10_656 124.27(5)
Cd41 Cd42 Cd41 74_665 51_656 62.37(4)
Cd41 Cd42 Cd41 74_665 28_566 62.37(4)
Cd41 Cd42 Ir42 74_665 . 0
Cd41 Cd42 Cd43 74_665 1_666 112.28(5)
Cd41 Cd42 Cd43 74_665 5_666 60.70(4)
Cd41 Cd42 Cd43 74_665 9_666 60.70(4)
Cd41 Cd42 Cd44 74_665 2_665 60.49(4)
Cd41 Cd42 Cd44 74_665 6_566 113.40(5)
Cd41 Cd42 Cd44 74_665 10_656 113.40(5)
Cd41 Cd42 Cd41 51_656 28_566 62.37(4)
Cd41 Cd42 Ir42 51_656 . 0
Cd41 Cd42 Cd43 51_656 1_666 60.70(4)
Cd41 Cd42 Cd43 51_656 5_666 60.70(4)
Cd41 Cd42 Cd43 51_656 9_666 112.28(5)
Cd41 Cd42 Cd44 51_656 2_665 113.40(5)
Cd41 Cd42 Cd44 51_656 6_566 113.40(5)
Cd41 Cd42 Cd44 51_656 10_656 60.49(4)
Cd41 Cd42 Ir42 28_566 . 0
Cd41 Cd42 Cd43 28_566 1_666 60.70(4)
Cd41 Cd42 Cd43 28_566 5_666 112.28(5)
Cd41 Cd42 Cd43 28_566 9_666 60.70(4)
Cd41 Cd42 Cd44 28_566 2_665 113.40(5)
Cd41 Cd42 Cd44 28_566 6_566 60.49(4)
Cd41 Cd42 Cd44 28_566 10_656 113.40(5)
Ir42 Cd42 Cd43 . 1_666 0
Ir42 Cd42 Cd43 . 5_666 0
Ir42 Cd42 Cd43 . 9_666 0
Ir42 Cd42 Cd44 . 2_665 0
Ir42 Cd42 Cd44 . 6_566 0
Ir42 Cd42 Cd44 . 10_656 0
Cd43 Cd42 Cd43 1_666 5_666 114.00(4)
Cd43 Cd42 Cd43 1_666 9_666 114.00(4)
Cd43 Cd42 Cd44 1_666 2_665 172.77(5)
Cd43 Cd42 Cd44 1_666 6_566 63.31(3)
Cd43 Cd42 Cd44 1_666 10_656 63.31(3)
Cd43 Cd42 Cd43 5_666 9_666 114.00(4)
Cd43 Cd42 Cd44 5_666 2_665 63.31(3)
Cd43 Cd42 Cd44 5_666 6_566 172.77(5)
Cd43 Cd42 Cd44 5_666 10_656 63.31(3)
Cd43 Cd42 Cd44 9_666 2_665 63.31(3)
Cd43 Cd42 Cd44 9_666 6_566 63.31(3)
Cd43 Cd42 Cd44 9_666 10_656 172.77(5)
Cd44 Cd42 Cd44 2_665 6_566 118.45(5)
Cd44 Cd42 Cd44 2_665 10_656 118.45(5)
Cd44 Cd42 Cd44 6_566 10_656 118.45(5)
Cd33 Cd43 Cd33 73_444 2_554 156.22(9)
Cd33 Cd43 Cd41 73_444 51_545 100.34(5)
Cd33 Cd43 Cd41 73_444 28_455 100.34(5)
Cd33 Cd43 Cd42 73_444 1_444 151.60(8)
Cd33 Cd43 Cd42 73_444 74_554 52.19(3)
Cd33 Cd43 Cd41 2_554 51_545 100.34(5)
Cd33 Cd43 Cd41 2_554 28_455 100.34(5)
Cd33 Cd43 Cd42 2_554 1_444 52.19(3)
Cd33 Cd43 Cd42 2_554 74_554 151.60(8)
Cd41 Cd43 Cd41 51_545 28_455 58.75(5)
Cd41 Cd43 Cd42 51_545 1_444 55.70(5)
Cd41 Cd43 Cd42 51_545 74_554 55.70(5)
Cd41 Cd43 Cd42 28_455 1_444 55.70(5)
Cd41 Cd43 Cd42 28_455 74_554 55.70(5)
Cd42 Cd43 Cd42 1_444 74_554 99.41(7)
Cd12 Cd44 Cu12 73_445 73_445 0
Cd12 Cd44 Cu13 73_445 82_556 56.80(6)
Cd12 Cd44 Cd14 73_445 78_556 58.18(4)
Cd12 Cd44 Cd14 73_445 82_556 58.18(4)
Cd12 Cd44 Cd33 73_445 8_656 147.77(6)
Cd12 Cd44 Cd33 73_445 11_566 147.77(6)
Cd12 Cd44 Cd41 73_445 73_445 87.52(5)
Cd12 Cd44 Ir42 73_445 2_665 145.23(6)
Cd12 Cd44 Cd42 73_445 2_665 145.23(6)
Cu12 Cd44 Cu13 73_445 82_556 56.80(6)
Cu12 Cd44 Cd14 73_445 78_556 58.18(4)
Cu12 Cd44 Cd14 73_445 82_556 58.18(4)
Cu12 Cd44 Cd33 73_445 8_656 147.77(6)
Cu12 Cd44 Cd33 73_445 11_566 147.77(6)
Cu12 Cd44 Cd41 73_445 73_445 87.52(5)
Cu12 Cd44 Ir42 73_445 2_665 145.23(6)
Cu12 Cd44 Cd42 73_445 2_665 145.23(6)
Cu13 Cd44 Cd14 82_556 78_556 59.97(4)
Cu13 Cd44 Cd14 82_556 82_556 59.97(4)
Cu13 Cd44 Cd33 82_556 8_656 108.87(6)
Cu13 Cd44 Cd33 82_556 11_566 108.87(6)
Cu13 Cd44 Cd41 82_556 73_445 144.32(8)
Cu13 Cd44 Ir42 82_556 2_665 157.97(7)
Cu13 Cd44 Cd42 82_556 2_665 157.97(7)
Cd14 Cd44 Cd14 78_556 82_556 108.43(5)
Cd14 Cd44 Cd33 78_556 8_656 89.59(4)
Cd14 Cd44 Cd33 78_556 11_566 144.55(5)
Cd14 Cd44 Cd41 78_556 73_445 103.29(5)
Cd14 Cd44 Ir42 78_556 2_665 125.26(5)
Cd14 Cd44 Cd42 78_556 2_665 125.26(5)
Cd14 Cd44 Cd33 82_556 8_656 144.55(5)
Cd14 Cd44 Cd33 82_556 11_566 89.59(4)
Cd14 Cd44 Cd41 82_556 73_445 103.29(5)
Cd14 Cd44 Ir42 82_556 2_665 125.26(5)
Cd14 Cd44 Cd42 82_556 2_665 125.26(5)
Cd33 Cd44 Cd33 8_656 11_566 60.86(4)
Cd33 Cd44 Cd41 8_656 73_445 101.74(5)
Cd33 Cd44 Ir42 8_656 2_665 53.16(4)
Cd33 Cd44 Cd42 8_656 2_665 53.16(4)
Cd33 Cd44 Cd41 11_566 73_445 101.74(5)
Cd33 Cd44 Ir42 11_566 2_665 53.16(4)
Cd33 Cd44 Cd42 11_566 2_665 53.16(4)
Cd41 Cd44 Ir42 73_445 2_665 57.71(4)
Cd41 Cd44 Cd42 73_445 2_665 57.71(4)
Ir42 Cd44 Cd42 2_665 2_665 0

loop_
_geom_bond_atom_site_label_1
_geom_bond_atom_site_label_2
_geom_bond_site_symmetry_2
_geom_bond_distance
Cu11 Cu11 2_555 2.652(3)
Cu11 Cu11 3_555 2.652(3)
Cu11 Cu11 4_555 2.652(3)
Cu11 Cd12 2_664 2.686(3)
Cu11 Cd12 3_646 2.686(3)
Cu11 Cd12 4_466 2.686(3)
Cu11 Cu12 2_664 2.686(3)
Cu11 Cu12 3_646 2.686(3)
Cu11 Cu12 4_466 2.686(3)
Cu11 Cu13 . 2.603(3)
Cu11 Cu13 5_555 2.603(3)
Cu11 Cu13 9_555 2.603(3)
Cu11 Cd14 . 2.831(2)
Cu11 Cd14 5_555 2.831(2)
Cu11 Cd14 9_555 2.831(2)
Cd12 Cu12 . 0
Cd12 Cu13 2_666 2.750(2)
Cd12 Cu13 6_666 2.750(2)
Cd12 Cu13 10_666 2.750(2)
Cd12 Cd14 2_666 2.900(2)
Cd12 Cd14 6_666 2.900(2)
Cd12 Cd14 10_666 2.900(2)
Cd12 Cd44 73_555 2.871(2)
Cd12 Cd44 29_555 2.871(2)
Cd12 Cd44 57_555 2.871(2)
Cu12 Cd14 2_666 2.900(2)
Cu12 Cd14 6_666 2.900(2)
Cu12 Cd14 10_666 2.900(2)
Cu12 Cd44 73_555 2.871(2)
Cu12 Cd44 29_555 2.871(2)
Cu12 Cd44 57_555 2.871(2)
Cu13 Cd23 29_544 2.662(3)
Cu13 Cd23 30_555 2.662(3)
Cu13 Cd44 31_654 2.9119(17)
Cu13 Cd44 32_645 2.9119(17)
Cd14 Cd21 . 2.978(3)
Cd14 Cd23 30_555 3.0383(17)
Cd14 Cd23 58_555 3.0383(17)
Cd14 Cd44 31_654 3.0813(18)
Cd14 Cd44 60_564 3.0813(18)
Cu20 Cd21 . 2.558(3)
Cu20 Cd21 74_555 2.558(3)
Cu20 Cd21 51_555 2.558(3)
Cu20 Cd21 28_555 2.558(3)
Cu20 Cu21 . 2.558(3)
Cu20 Cu21 74_555 2.558(3)
Cu20 Cu21 51_555 2.558(3)
Cu20 Cu21 28_555 2.558(3)
Cd21 Cu21 . 0
Cd21 Cd22 51_555 3.014(3)
Cd21 Cd22 28_555 3.014(3)
Cd21 Cd22 79_555 3.014(3)
Cd21 Cd22 56_555 3.014(3)
Cd21 Cd22 35_555 3.014(3)
Cd21 Cd22 84_555 3.014(3)
Cd22 Cd22 74_555 2.7322(14)
Cd22 Cd22 5_555 3.112(2)
Cd22 Cd22 9_555 3.112(2)
Cd22 Cd23 5_555 3.0108(15)
Cd22 Cd23 9_555 3.0108(15)
Cd22 Ir32 . 2.8550(12)
Cd22 Cd33 . 2.929(2)
Cd23 Cd23 2_665 3.1706(15)
Cd23 Cd31 81_555 2.969(2)
Cd23 Ir32 . 2.8894(15)
Cd23 Cd33 5_555 3.0295(17)
Cd23 Cd33 9_555 3.0295(17)
Cd31 Cd31 77_545 2.956(2)
Cd31 Cd31 78_555 2.956(2)
Cd31 Cd31 57_554 2.956(2)
Cd31 Cd31 58_555 2.956(2)
Cd31 Cu31 . 0
Cd31 Ir32 25_544 2.7994(7)
Cd31 Ir32 28_555 2.7994(7)
Cd31 Cd33 25_544 3.0128(12)
Cd31 Cd33 28_555 3.0128(12)
Cd31 Cd33 33_544 3.0128(12)
Cd31 Cd33 35_555 3.0128(12)
Ir32 Cd33 . 2.8961(15)
Ir32 Cd33 5_555 2.8961(15)
Ir32 Cd33 9_555 2.8961(15)
Cd33 Cd33 8_656 3.1087(18)
Cd33 Cd33 11_566 3.1087(18)
Cd33 Ir42 2_665 2.7098(18)
Cd33 Cd42 2_665 2.7098(18)
Cd33 Cd43 73_556 3.0551(12)
Cd33 Cd44 8_656 3.0688(17)
Cd33 Cd44 11_566 3.0688(17)
Cd41 Cd41 74_665 2.965(2)
Cd41 Cd41 51_656 2.965(2)
Cd41 Cd41 28_566 2.965(2)
Cd41 Ir42 74_665 2.8633(18)
Cd41 Ir42 51_656 2.8633(18)
Cd41 Ir42 28_566 2.8633(18)
Cd41 Cd42 74_665 2.8633(18)
Cd41 Cd42 51_656 2.8633(18)
Cd41 Cd42 28_566 2.8633(18)
Cd41 Cd43 51_565 3.023(2)
Cd41 Cd43 79_556 3.023(2)
Cd41 Cd43 35_655 3.023(2)
Cd41 Cd44 73_555 2.9475(17)
Cd41 Cd44 29_555 2.9475(17)
Cd41 Cd44 57_555 2.9475(17)
Ir42 Cd42 . 0
Ir42 Cd44 2_665 2.9851(17)
Ir42 Cd44 6_566 2.9851(17)
Ir42 Cd44 10_656 2.9851(17)
Cd42 Cd43 1_666 3.1049(17)
Cd42 Cd43 5_666 3.1049(17)
Cd42 Cd43 9_666 3.1049(17)
Cd42 Cd44 2_665 2.9851(17)
Cd42 Cd44 6_566 2.9851(17)
Cd42 Cd44 10_656 2.9851(17)
